data_9011786
loop_
_publ_author_name
'Staples, L. W.'
'Gard, J. A.'

_publ_section_title
;
 The fibrous zeolite erionite; its occurrence, unit cell, and structure
 Note: K atom was not located
;
_journal_name_full 'Mineralogical Magazine'
_journal_page_first 261
_journal_page_last 281
_journal_paper_doi 10.1180/minmag.1959.032.247.01
_journal_volume 32
_journal_year 1959
_chemical_compound_source 'Durkee opal mine, Swayze Creek, Baker County, Oregon, USA'
_chemical_formula_sum 'Al0.25 O2 Si0.75'
_chemical_name_mineral Erionite-K
_space_group_IT_number 194
_symmetry_space_group_name_Hall '-P 6c 2c'
_symmetry_space_group_name_H-M 'P 63/m m c'
_cell_angle_alpha 90
_cell_angle_beta 90
_cell_angle_gamma 120
_cell_length_a 13.26
_cell_length_b 13.26
_cell_length_c 15.12
_cell_formula_units_Z 36
_cell_volume 2302.340
_database_code_amcsd 0014439
_exptl_crystal_density_diffrn 1.553
_cod_original_formula_sum '(Al.25 Si.75) O2'
_cod_database_code 9011786

loop_
_space_group_symop_operation_xyz
x,y,z
-x,-x+y,1/2+z
x,x-y,1/2-z
-x+y,-x,1/2-z
x-y,x,1/2+z
-y,-x,z
y,x,-z
y,-x+y,-z
-y,x-y,z
x-y,-y,1/2+z
-x+y,y,1/2-z
x,y,1/2-z
-x,-y,1/2+z
x,x-y,z
-x,-x+y,-z
x-y,x,-z
-x+y,-x,z
y,x,1/2+z
-y,-x,1/2-z
-y,x-y,1/2-z
y,-x+y,1/2+z
-x+y,y,z
x-y,-y,-z
-x,-y,-z

loop_
_atom_site_label
_atom_site_fract_x
_atom_site_fract_y
_atom_site_fract_z
_atom_site_occupancy
Al1 0.00000 0.23700 0.10600 0.25000
Si1 0.00000 0.23700 0.10600 0.75000
Al2 0.08800 0.42100 0.25000 0.25000
Si2 0.08800 0.42100 0.25000 0.75000
O1 0.01700 0.35000 0.16200 1.00000
O2 0.10600 0.21200 0.12800 1.00000
O3 0.12300 0.24600 -0.13300 1.00000
O4 0.00000 0.26200 0.00000 1.00000
O5 0.21700 0.43400 0.25000 1.00000
O6 0.45000 0.90000 0.25000 1.00000

loop_
_cod_related_entry_id
_cod_related_entry_database
_cod_related_entry_code
1 AMCSD 0014439
